data_7133794
loop_
_publ_author_name
'Wang, Huamin'
'Meng, Li-Qin'
'Niu, Wenjing'
'Yang, Wan-Qi'
'Ou, Yu'
'Lin, Ying-Wu'

_publ_section_title
;
 The [3+2] annulation of <i>in situ</i> formed trifluorodiazoethane with
 4-nitroisoxazoles: access to
 trifluoromethylpyrazolo[3,4-<i>d</i>]isoxazoles.
;
_journal_issue 85
_journal_name_full 'Chemical communications (Cambridge, England)'
_journal_page_first 12425
_journal_page_last 12428
_journal_paper_doi 10.1039/d4cc03826f
_journal_volume 60
_journal_year 2024
_chemical_formula_moiety 'C12 H7 Cl F3 N3 O2'
_chemical_formula_sum 'C12 H7 Cl F3 N3 O2'
_chemical_formula_weight 317.66
_space_group_crystal_system orthorhombic
_space_group_IT_number 61
_space_group_name_Hall '-P 2ac 2ab'
_space_group_name_H-M_alt 'P b c a'
_atom_sites_solution_hydrogens geom
_atom_sites_solution_primary dual
_audit_creation_date 2024-07-09
_audit_creation_method
;
Olex2 1.5
(compiled 2022.04.07 svn.rca3783a0 for OlexSys, GUI svn.r6498)
;
_audit_update_record
;
2024-07-24 deposited with the CCDC.	2024-10-01 downloaded from the CCDC.
;
_cell_angle_alpha 90
_cell_angle_beta 90
_cell_angle_gamma 90
_cell_formula_units_Z 16
_cell_length_a 7.0457(6)
_cell_length_b 23.6493(19)
_cell_length_c 30.637(3)
_cell_measurement_reflns_used 9811
_cell_measurement_temperature 170.00
_cell_measurement_theta_max 58.583
_cell_measurement_theta_min 3.252
_cell_volume 5104.9(8)
_computing_cell_refinement 'SAINT V8.40B (Bruker Nano, Inc., 2019)'
_computing_data_collection 'Bruker Instrument Service vV6.2.14'
_computing_data_reduction 'SAINT V8.40B (Bruker Nano, Inc., 2019)'
_computing_molecular_graphics 'Olex2 1.5 (Dolomanov et al., 2009)'
_computing_publication_material 'Olex2 1.5 (Dolomanov et al., 2009)'
_computing_structure_refinement 'SHELXL 2019/2 (Sheldrick, 2015)'
_computing_structure_solution 'SHELXT 2018/2 (Sheldrick, 2018)'
_diffrn_ambient_temperature 170.00
_diffrn_measured_fraction_theta_full 0.999
_diffrn_measured_fraction_theta_max 0.996
_diffrn_measurement_device_type 'Bruker D8 Venture'
_diffrn_measurement_method '\w and \f scans'
_diffrn_radiation_type GaK\a
_diffrn_radiation_wavelength 1.34139
_diffrn_reflns_av_R_equivalents 0.0578
_diffrn_reflns_av_unetI/netI 0.0399
_diffrn_reflns_Laue_measured_fraction_full 0.999
_diffrn_reflns_Laue_measured_fraction_max 0.996
_diffrn_reflns_limit_h_max 9
_diffrn_reflns_limit_h_min -9
_diffrn_reflns_limit_k_max 30
_diffrn_reflns_limit_k_min -30
_diffrn_reflns_limit_l_max 39
_diffrn_reflns_limit_l_min -35
_diffrn_reflns_number 61073
_diffrn_reflns_point_group_measured_fraction_full 0.999
_diffrn_reflns_point_group_measured_fraction_max 0.996
_diffrn_reflns_theta_full 53.594
_diffrn_reflns_theta_max 60.679
_diffrn_reflns_theta_min 3.252
_diffrn_source_current 3.57
_diffrn_source_power 0.24957869999999996
_diffrn_source_voltage 69.91
_exptl_absorpt_coefficient_mu 2.044
_exptl_absorpt_correction_T_max 0.7519
_exptl_absorpt_correction_T_min 0.5986
_exptl_absorpt_correction_type multi-scan
_exptl_absorpt_process_details
;
SADABS-2016/2 (Bruker,2016/2) was used for absorption correction.
wR2(int) was 0.1129 before and 0.0631 after correction.
The Ratio of minimum to maximum transmission is 0.7961.
The \l/2 correction factor is Not present.
;
_exptl_crystal_colour colourless
_exptl_crystal_colour_primary colourless
_exptl_crystal_density_diffrn 1.653
_exptl_crystal_description plate
_exptl_crystal_F_000 2560
_exptl_crystal_size_max 0.13
_exptl_crystal_size_mid 0.05
_exptl_crystal_size_min 0.03
_refine_diff_density_max 0.274
_refine_diff_density_min -0.365
_refine_diff_density_rms 0.053
_refine_ls_extinction_method none
_refine_ls_goodness_of_fit_ref 1.026
_refine_ls_hydrogen_treatment constr
_refine_ls_matrix_type full
_refine_ls_number_parameters 381
_refine_ls_number_reflns 5844
_refine_ls_number_restraints 0
_refine_ls_restrained_S_all 1.026
_refine_ls_R_factor_all 0.0582
_refine_ls_R_factor_gt 0.0417
_refine_ls_shift/su_max 0.001
_refine_ls_shift/su_mean 0.000
_refine_ls_structure_factor_coef Fsqd
_refine_ls_weighting_details 'w=1/[\s^2^(Fo^2^)+(0.0518P)^2^+2.6488P] where P=(Fo^2^+2Fc^2^)/3'
_refine_ls_weighting_scheme calc
_refine_ls_wR_factor_gt 0.1053
_refine_ls_wR_factor_ref 0.1156
_reflns_Friedel_coverage 0.000
_reflns_number_gt 4496
_reflns_number_total 5844
_reflns_threshold_expression 'I > 2\s(I)'
_cod_data_source_file d4cc03826f2.cif
_cod_data_source_block 240707_mlq_2_60_0m
_cod_depositor_comments 'Adding full bibliography for 7133792--7133794.cif.'
_cod_original_cell_volume 5104.9(7)
_cod_database_code 7133794
_shelx_shelxl_version_number 2019/2
_shelx_space_group_comment
;
The symmetry employed for this shelxl refinement is uniquely defined
by the following loop, which should always be used as a source of
symmetry information in preference to the above space-group names.
They are only intended as comments.
;
_shelx_estimated_absorpt_t_max 0.941
_shelx_estimated_absorpt_t_min 0.777
_olex2_refinement_description
;
1. Fixed Uiso
 At 1.2 times of:
  All C(H) groups, All N(H) groups
 At 1.5 times of:
  All C(H,H,H) groups
2.a Aromatic/amide H refined with riding coordinates:
 C1(H1), N2(H2), C3(H3), C4(H4), N5(H5), C13(H13), C15(H15), C16(H16)
2.b Idealised Me refined as rotating group:
 C11(H11A,H11B,H11C), C23(H23A,H23B,H23C)
;
_olex2_submission_special_instructions 'No special instructions were received'

loop_
_space_group_symop_operation_xyz
'x, y, z'
'-x+1/2, -y, z+1/2'
'-x, y+1/2, -z+1/2'
'x+1/2, -y+1/2, -z'
'-x, -y, -z'
'x-1/2, y, -z-1/2'
'x, -y-1/2, z-1/2'
'-x-1/2, y-1/2, z'

loop_
_atom_site_label
_atom_site_type_symbol
_atom_site_fract_x
_atom_site_fract_y
_atom_site_fract_z
_atom_site_U_iso_or_equiv
_atom_site_adp_type
_atom_site_occupancy
_atom_site_site_symmetry_order
_atom_site_calc_flag
_atom_site_refinement_flags_posn
_atom_site_refinement_flags_adp
_atom_site_refinement_flags_occupancy
_atom_site_disorder_assembly
_atom_site_disorder_group
Cl1 Cl 0.19667(8) 0.39000(2) 0.37849(2) 0.04909(15) Uani 1 1 d . . . . .
F1 F 0.3493(2) 0.77948(5) 0.55480(5) 0.0676(4) Uani 1 1 d . . . . .
O1 O 0.21585(19) 0.49229(5) 0.55304(4) 0.0354(3) Uani 1 1 d . . . . .
N1 N 0.3681(2) 0.58767(6) 0.44606(5) 0.0375(4) Uani 1 1 d . . . . .
C1 C 0.2625(3) 0.47492(8) 0.43562(6) 0.0331(4) Uani 1 1 d . . . . .
H1 H 0.299995 0.496516 0.410934 0.040 Uiso 1 1 calc R U . . .
F2 F 0.5167(2) 0.76194(5) 0.49860(5) 0.0643(4) Uani 1 1 d . . . . .
O2 O 0.4151(2) 0.64419(5) 0.45810(4) 0.0391(3) Uani 1 1 d . . . . .
N2 N 0.3170(2) 0.60379(6) 0.56208(5) 0.0330(3) Uani 1 1 d . . . . .
H2 H 0.280840 0.577290 0.580451 0.040 Uiso 1 1 calc R U . . .
C2 C 0.2052(3) 0.41933(8) 0.43035(6) 0.0351(4) Uani 1 1 d . . . . .
F3 F 0.6327(2) 0.74993(6) 0.56181(6) 0.0800(5) Uani 1 1 d . . . . .
N3 N 0.3612(2) 0.65713(6) 0.57378(5) 0.0353(4) Uani 1 1 d . . . . .
C3 C 0.1542(3) 0.38690(8) 0.46589(7) 0.0363(4) Uani 1 1 d . . . . .
H3 H 0.116243 0.348691 0.461965 0.044 Uiso 1 1 calc R U . . .
C4 C 0.1585(3) 0.41031(8) 0.50733(6) 0.0341(4) Uani 1 1 d . . . . .
H4 H 0.124785 0.387893 0.531872 0.041 Uiso 1 1 calc R U . . .
C5 C 0.2119(2) 0.46643(7) 0.51325(6) 0.0297(4) Uani 1 1 d . . . . .
C6 C 0.2653(2) 0.49931(7) 0.47709(6) 0.0297(4) Uani 1 1 d . . . . .
C7 C 0.3213(2) 0.55910(7) 0.48171(6) 0.0297(4) Uani 1 1 d . . . . .
C8 C 0.3353(2) 0.59614(7) 0.51843(6) 0.0291(4) Uani 1 1 d . . . . .
C9 C 0.3930(2) 0.64684(7) 0.50172(6) 0.0310(4) Uani 1 1 d . . . . .
C10 C 0.4085(3) 0.68431(7) 0.53706(6) 0.0329(4) Uani 1 1 d . . . . .
C11 C 0.1618(3) 0.45934(8) 0.59045(6) 0.0409(5) Uani 1 1 d . . . . .
H11A H 0.035844 0.442935 0.585590 0.061 Uiso 1 1 calc R U . . .
H11B H 0.158439 0.483661 0.616336 0.061 Uiso 1 1 calc R U . . .
H11C H 0.254323 0.428940 0.594934 0.061 Uiso 1 1 calc R U . . .
C12 C 0.4754(3) 0.74363(8) 0.53860(7) 0.0411(5) Uani 1 1 d . . . . .
Cl2 Cl 0.01407(9) 0.84178(2) 0.84424(2) 0.05834(17) Uani 1 1 d . . . . .
O3 O 0.1045(2) 0.73756(5) 0.67153(5) 0.0403(3) Uani 1 1 d . . . . .
F4 F 0.5418(2) 0.48029(6) 0.66430(5) 0.0701(5) Uani 1 1 d . . . . .
O4 O 0.2883(2) 0.59015(5) 0.77234(4) 0.0376(3) Uani 1 1 d . . . . .
N4 N 0.2214(2) 0.64557(6) 0.78234(5) 0.0366(4) Uani 1 1 d . . . . .
F5 F 0.2865(2) 0.45380(5) 0.69475(5) 0.0539(3) Uani 1 1 d . . . . .
N5 N 0.2637(2) 0.63052(6) 0.66633(5) 0.0364(4) Uani 1 1 d . . . . .
H5 H 0.237705 0.656692 0.646810 0.044 Uiso 1 1 calc R U . . .
F6 F 0.5147(2) 0.48375(5) 0.73419(5) 0.0666(4) Uani 1 1 d . . . . .
N6 N 0.3295(3) 0.57811(6) 0.65656(5) 0.0388(4) Uani 1 1 d . . . . .
C13 C 0.1002(3) 0.75647(8) 0.78923(7) 0.0347(4) Uani 1 1 d . . . . .
H13 H 0.126462 0.735101 0.814786 0.042 Uiso 1 1 calc R U . . .
C14 C 0.0375(3) 0.81168(8) 0.79263(7) 0.0391(4) Uani 1 1 d . . . . .
C15 C -0.0015(3) 0.84351(8) 0.75606(8) 0.0405(5) Uani 1 1 d . . . . .
H15 H -0.043342 0.881511 0.758973 0.049 Uiso 1 1 calc R U . . .
C16 C 0.0207(3) 0.81994(8) 0.71521(7) 0.0393(5) Uani 1 1 d . . . . .
H16 H -0.006139 0.841786 0.689927 0.047 Uiso 1 1 calc R U . . .
C17 C 0.0822(3) 0.76415(8) 0.71084(6) 0.0338(4) Uani 1 1 d . . . . .
C18 C 0.1246(2) 0.73232(7) 0.74812(6) 0.0306(4) Uani 1 1 d . . . . .
C19 C 0.1942(2) 0.67347(7) 0.74547(6) 0.0300(4) Uani 1 1 d . . . . .
C20 C 0.2431(2) 0.63740(7) 0.70977(6) 0.0298(4) Uani 1 1 d . . . . .
C21 C 0.2976(3) 0.58777(7) 0.72830(6) 0.0311(4) Uani 1 1 d . . . . .
C22 C 0.3513(3) 0.55131(7) 0.69467(6) 0.0330(4) Uani 1 1 d . . . . .
C23 C 0.0380(3) 0.76615(10) 0.63303(7) 0.0487(5) Uani 1 1 d . . . . .
H23A H 0.048858 0.740829 0.607829 0.073 Uiso 1 1 calc R U . . .
H23B H 0.114822 0.800071 0.628009 0.073 Uiso 1 1 calc R U . . .
H23C H -0.095126 0.777028 0.637006 0.073 Uiso 1 1 calc R U . . .
C24 C 0.4246(3) 0.49253(8) 0.69669(7) 0.0401(5) Uani 1 1 d . . . . .

loop_
_atom_site_aniso_label
_atom_site_aniso_U_11
_atom_site_aniso_U_22
_atom_site_aniso_U_33
_atom_site_aniso_U_23
_atom_site_aniso_U_13
_atom_site_aniso_U_12
Cl1 0.0575(3) 0.0497(3) 0.0401(3) -0.0116(2) -0.0029(2) -0.0052(2)
F1 0.0734(9) 0.0293(6) 0.1002(12) -0.0081(7) 0.0307(8) 0.0001(6)
O1 0.0451(8) 0.0304(6) 0.0307(7) 0.0017(5) 0.0036(6) -0.0022(5)
N1 0.0457(9) 0.0304(8) 0.0365(9) 0.0022(6) 0.0021(7) -0.0012(7)
C1 0.0302(9) 0.0345(9) 0.0348(10) 0.0003(7) 0.0009(7) 0.0016(7)
F2 0.0911(11) 0.0396(7) 0.0622(9) 0.0092(6) 0.0172(8) -0.0163(7)
O2 0.0508(8) 0.0293(7) 0.0371(7) 0.0055(5) 0.0037(6) -0.0024(6)
N2 0.0427(9) 0.0233(7) 0.0331(8) 0.0016(6) 0.0035(7) -0.0007(6)
C2 0.0297(9) 0.0382(10) 0.0376(10) -0.0063(8) -0.0030(8) 0.0021(7)
F3 0.0760(10) 0.0481(8) 0.1159(14) 0.0029(8) -0.0406(10) -0.0178(7)
N3 0.0426(9) 0.0250(7) 0.0382(9) -0.0005(6) 0.0000(7) 0.0021(6)
C3 0.0336(9) 0.0282(9) 0.0470(12) -0.0024(8) -0.0006(8) 0.0006(7)
C4 0.0330(9) 0.0297(9) 0.0396(10) 0.0032(8) 0.0012(8) 0.0015(7)
C5 0.0265(8) 0.0283(8) 0.0343(10) 0.0006(7) -0.0005(7) 0.0037(7)
C6 0.0251(8) 0.0295(9) 0.0344(10) 0.0010(7) -0.0012(7) 0.0039(7)
C7 0.0259(8) 0.0304(9) 0.0328(9) 0.0029(7) 0.0000(7) 0.0029(7)
C8 0.0272(8) 0.0257(8) 0.0345(10) 0.0039(7) 0.0012(7) 0.0026(6)
C9 0.0301(9) 0.0293(9) 0.0336(10) 0.0044(7) 0.0006(7) 0.0024(7)
C10 0.0334(9) 0.0266(9) 0.0385(10) 0.0020(7) -0.0002(8) 0.0024(7)
C11 0.0526(12) 0.0373(11) 0.0329(10) 0.0080(8) 0.0019(9) -0.0033(9)
C12 0.0443(11) 0.0305(10) 0.0486(12) 0.0019(8) -0.0004(9) -0.0009(8)
Cl2 0.0686(4) 0.0467(3) 0.0597(4) -0.0156(3) 0.0084(3) 0.0116(3)
O3 0.0474(8) 0.0334(7) 0.0400(8) 0.0056(6) -0.0023(6) 0.0058(6)
F4 0.0851(11) 0.0425(7) 0.0828(11) 0.0099(7) 0.0377(9) 0.0229(7)
O4 0.0515(8) 0.0274(6) 0.0339(7) 0.0032(5) 0.0019(6) 0.0047(6)
N4 0.0472(9) 0.0261(8) 0.0363(9) 0.0005(6) 0.0036(7) 0.0044(7)
F5 0.0675(8) 0.0268(6) 0.0673(9) 0.0019(5) -0.0004(7) -0.0073(5)
N5 0.0514(9) 0.0242(7) 0.0335(9) 0.0021(6) -0.0029(7) 0.0049(7)
F6 0.1002(12) 0.0325(6) 0.0671(9) 0.0041(6) -0.0369(8) 0.0112(7)
N6 0.0536(10) 0.0263(8) 0.0365(9) 0.0011(6) -0.0010(7) 0.0031(7)
C13 0.0291(9) 0.0308(9) 0.0441(11) -0.0005(8) 0.0030(8) -0.0010(7)
C14 0.0320(9) 0.0318(10) 0.0536(12) -0.0076(9) 0.0075(9) -0.0003(7)
C15 0.0304(9) 0.0266(9) 0.0646(14) -0.0010(9) 0.0070(9) 0.0009(7)
C16 0.0312(9) 0.0297(9) 0.0570(13) 0.0074(9) 0.0026(9) 0.0014(7)
C17 0.0269(9) 0.0292(9) 0.0452(11) 0.0026(8) 0.0017(8) -0.0015(7)
C18 0.0229(8) 0.0259(8) 0.0429(10) 0.0010(7) 0.0014(7) -0.0018(7)
C19 0.0249(8) 0.0278(8) 0.0374(10) 0.0021(7) 0.0009(7) -0.0021(7)
C20 0.0294(8) 0.0243(8) 0.0356(10) 0.0027(7) -0.0015(7) -0.0023(7)
C21 0.0323(9) 0.0276(9) 0.0335(10) 0.0042(7) 0.0000(7) -0.0022(7)
C22 0.0374(10) 0.0248(8) 0.0367(10) 0.0020(7) -0.0014(8) -0.0014(7)
C23 0.0516(13) 0.0484(12) 0.0461(13) 0.0133(10) -0.0018(10) 0.0103(10)
C24 0.0515(12) 0.0282(9) 0.0406(11) 0.0037(8) 0.0001(9) 0.0017(8)

loop_
_atom_type_symbol
_atom_type_description
_atom_type_scat_dispersion_real
_atom_type_scat_dispersion_imag
_atom_type_scat_source
C C 0.0137 0.0067 'International Tables Vol C Tables 4.2.6.8 and 6.1.1.4'
H H 0.0000 0.0000 'International Tables Vol C Tables 4.2.6.8 and 6.1.1.4'
Cl Cl 0.3281 0.5435 'International Tables Vol C Tables 4.2.6.8 and 6.1.1.4'
F F 0.0583 0.0400 'International Tables Vol C Tables 4.2.6.8 and 6.1.1.4'
N N 0.0241 0.0134 'International Tables Vol C Tables 4.2.6.8 and 6.1.1.4'
O O 0.0389 0.0241 'International Tables Vol C Tables 4.2.6.8 and 6.1.1.4'

loop_
_geom_angle_atom_site_label_1
_geom_angle_atom_site_label_2
_geom_angle_atom_site_label_3
_geom_angle
_geom_angle_site_symmetry_1
_geom_angle_site_symmetry_3
_geom_angle_publ_flag
C5 O1 C11 117.64(14) . . ?
C7 N1 O2 108.80(14) . . ?
C2 C1 H1 119.9 . . ?
C2 C1 C6 120.17(18) . . ?
C6 C1 H1 119.9 . . ?
C9 O2 N1 105.86(13) . . ?
N3 N2 H2 124.3 . . ?
N3 N2 C8 111.42(14) . . ?
C8 N2 H2 124.3 . . ?
C1 C2 Cl1 119.77(15) . . ?
C3 C2 Cl1 119.45(15) . . ?
C3 C2 C1 120.78(18) . . ?
C10 N3 N2 106.48(15) . . ?
C2 C3 H3 120.1 . . ?
C2 C3 C4 119.71(17) . . ?
C4 C3 H3 120.1 . . ?
C3 C4 H4 119.8 . . ?
C3 C4 C5 120.42(18) . . ?
C5 C4 H4 119.8 . . ?
O1 C5 C4 123.34(16) . . ?
O1 C5 C6 116.81(15) . . ?
C4 C5 C6 119.85(17) . . ?
C1 C6 C5 119.04(16) . . ?
C1 C6 C7 119.17(16) . . ?
C5 C6 C7 121.78(16) . . ?
N1 C7 C6 118.42(16) . . ?
N1 C7 C8 108.60(15) . . ?
C8 C7 C6 132.98(16) . . ?
N2 C8 C7 148.39(16) . . ?
N2 C8 C9 106.32(16) . . ?
C9 C8 C7 105.29(16) . . ?
O2 C9 C8 111.45(16) . . ?
O2 C9 C10 141.79(16) . . ?
C8 C9 C10 106.76(16) . . ?
N3 C10 C9 109.02(15) . . ?
N3 C10 C12 120.51(17) . . ?
C9 C10 C12 130.37(17) . . ?
O1 C11 H11A 109.5 . . ?
O1 C11 H11B 109.5 . . ?
O1 C11 H11C 109.5 . . ?
H11A C11 H11B 109.5 . . ?
H11A C11 H11C 109.5 . . ?
H11B C11 H11C 109.5 . . ?
F1 C12 F2 106.45(17) . . ?
F1 C12 F3 106.73(19) . . ?
F1 C12 C10 113.90(17) . . ?
F2 C12 C10 110.37(17) . . ?
F3 C12 F2 105.92(18) . . ?
F3 C12 C10 112.95(17) . . ?
C17 O3 C23 117.96(15) . . ?
C21 O4 N4 105.58(13) . . ?
C19 N4 O4 108.86(14) . . ?
N6 N5 H5 124.3 . . ?
C20 N5 H5 124.3 . . ?
C20 N5 N6 111.39(14) . . ?
C22 N6 N5 106.24(15) . . ?
C14 C13 H13 120.2 . . ?
C14 C13 C18 119.65(18) . . ?
C18 C13 H13 120.2 . . ?
C13 C14 Cl2 118.98(17) . . ?
C15 C14 Cl2 119.74(15) . . ?
C15 C14 C13 121.25(19) . . ?
C14 C15 H15 120.2 . . ?
C14 C15 C16 119.65(18) . . ?
C16 C15 H15 120.2 . . ?
C15 C16 H16 119.9 . . ?
C15 C16 C17 120.30(19) . . ?
C17 C16 H16 119.9 . . ?
O3 C17 C16 123.70(18) . . ?
O3 C17 C18 116.53(15) . . ?
C16 C17 C18 119.77(18) . . ?
C13 C18 C17 119.37(16) . . ?
C13 C18 C19 118.46(17) . . ?
C17 C18 C19 122.17(17) . . ?
N4 C19 C18 118.12(16) . . ?
N4 C19 C20 108.71(15) . . ?
C20 C19 C18 133.16(17) . . ?
N5 C20 C19 148.56(17) . . ?
N5 C20 C21 106.11(16) . . ?
C21 C20 C19 105.30(16) . . ?
O4 C21 C20 111.54(16) . . ?
O4 C21 C22 140.84(17) . . ?
C20 C21 C22 107.57(16) . . ?
N6 C22 C21 108.68(16) . . ?
N6 C22 C24 121.36(17) . . ?
C21 C22 C24 129.96(17) . . ?
O3 C23 H23A 109.5 . . ?
O3 C23 H23B 109.5 . . ?
O3 C23 H23C 109.5 . . ?
H23A C23 H23B 109.5 . . ?
H23A C23 H23C 109.5 . . ?
H23B C23 H23C 109.5 . . ?
F4 C24 F5 105.71(17) . . ?
F4 C24 F6 108.44(19) . . ?
F4 C24 C22 113.02(16) . . ?
F5 C24 C22 112.72(17) . . ?
F6 C24 F5 106.18(16) . . ?
F6 C24 C22 110.40(16) . . ?

loop_
_geom_bond_atom_site_label_1
_geom_bond_atom_site_label_2
_geom_bond_distance
_geom_bond_site_symmetry_2
_geom_bond_publ_flag
Cl1 C2 1.7346(19) . ?
F1 C12 1.324(2) . ?
O1 C5 1.364(2) . ?
O1 C11 1.437(2) . ?
N1 O2 1.426(2) . ?
N1 C7 1.326(2) . ?
C1 H1 0.9500 . ?
C1 C2 1.385(3) . ?
C1 C6 1.396(3) . ?
F2 C12 1.332(3) . ?
O2 C9 1.347(2) . ?
N2 H2 0.8800 . ?
N2 N3 1.348(2) . ?
N2 C8 1.356(2) . ?
C2 C3 1.379(3) . ?
F3 C12 1.325(3) . ?
N3 C10 1.338(2) . ?
C3 H3 0.9500 . ?
C3 C4 1.385(3) . ?
C4 H4 0.9500 . ?
C4 C5 1.391(3) . ?
C5 C6 1.405(2) . ?
C6 C7 1.475(2) . ?
C7 C8 1.429(3) . ?
C8 C9 1.365(2) . ?
C9 C10 1.403(3) . ?
C10 C12 1.481(3) . ?
C11 H11A 0.9800 . ?
C11 H11B 0.9800 . ?
C11 H11C 0.9800 . ?
Cl2 C14 1.742(2) . ?
O3 C17 1.368(2) . ?
O3 C23 1.438(2) . ?
F4 C24 1.323(2) . ?
O4 N4 1.4258(19) . ?
O4 C21 1.352(2) . ?
N4 C19 1.322(2) . ?
F5 C24 1.338(2) . ?
N5 H5 0.8800 . ?
N5 N6 1.357(2) . ?
N5 C20 1.349(2) . ?
F6 C24 1.329(2) . ?
N6 C22 1.337(2) . ?
C13 H13 0.9500 . ?
C13 C14 1.382(3) . ?
C13 C18 1.394(3) . ?
C14 C15 1.377(3) . ?
C15 H15 0.9500 . ?
C15 C16 1.379(3) . ?
C16 H16 0.9500 . ?
C16 C17 1.395(3) . ?
C17 C18 1.400(3) . ?
C18 C19 1.478(2) . ?
C19 C20 1.429(3) . ?
C20 C21 1.359(2) . ?
C21 C22 1.396(3) . ?
C22 C24 1.484(3) . ?
C23 H23A 0.9800 . ?
C23 H23B 0.9800 . ?
C23 H23C 0.9800 . ?

loop_
_geom_torsion_atom_site_label_1
_geom_torsion_atom_site_label_2
_geom_torsion_atom_site_label_3
_geom_torsion_atom_site_label_4
_geom_torsion
_geom_torsion_site_symmetry_1
_geom_torsion_site_symmetry_2
_geom_torsion_site_symmetry_3
_geom_torsion_site_symmetry_4
_geom_torsion_publ_flag
Cl1 C2 C3 C4 -179.21(14) . . . . ?
O1 C5 C6 C1 -179.61(15) . . . . ?
O1 C5 C6 C7 -0.5(2) . . . . ?
N1 O2 C9 C8 0.05(19) . . . . ?
N1 O2 C9 C10 -179.9(2) . . . . ?
N1 C7 C8 N2 179.5(3) . . . . ?
N1 C7 C8 C9 -0.2(2) . . . . ?
C1 C2 C3 C4 0.6(3) . . . . ?
C1 C6 C7 N1 -0.2(2) . . . . ?
C1 C6 C7 C8 178.70(18) . . . . ?
O2 N1 C7 C6 179.46(14) . . . . ?
O2 N1 C7 C8 0.3(2) . . . . ?
O2 C9 C10 N3 179.8(2) . . . . ?
O2 C9 C10 C12 -3.9(4) . . . . ?
N2 N3 C10 C9 0.1(2) . . . . ?
N2 N3 C10 C12 -176.65(17) . . . . ?
N2 C8 C9 O2 -179.73(15) . . . . ?
N2 C8 C9 C10 0.3(2) . . . . ?
C2 C1 C6 C5 0.9(3) . . . . ?
C2 C1 C6 C7 -178.19(16) . . . . ?
C2 C3 C4 C5 0.7(3) . . . . ?
N3 N2 C8 C7 -179.9(3) . . . . ?
N3 N2 C8 C9 -0.2(2) . . . . ?
N3 C10 C12 F1 -61.1(3) . . . . ?
N3 C10 C12 F2 179.21(17) . . . . ?
N3 C10 C12 F3 60.8(3) . . . . ?
C3 C4 C5 O1 178.79(16) . . . . ?
C3 C4 C5 C6 -1.2(3) . . . . ?
C4 C5 C6 C1 0.4(3) . . . . ?
C4 C5 C6 C7 179.47(16) . . . . ?
C5 C6 C7 N1 -179.31(16) . . . . ?
C5 C6 C7 C8 -0.4(3) . . . . ?
C6 C1 C2 Cl1 178.39(14) . . . . ?
C6 C1 C2 C3 -1.4(3) . . . . ?
C6 C7 C8 N2 0.5(4) . . . . ?
C6 C7 C8 C9 -179.26(18) . . . . ?
C7 N1 O2 C9 -0.21(19) . . . . ?
C7 C8 C9 O2 0.1(2) . . . . ?
C7 C8 C9 C10 -179.91(14) . . . . ?
C8 N2 N3 C10 0.1(2) . . . . ?
C8 C9 C10 N3 -0.2(2) . . . . ?
C8 C9 C10 C12 176.09(19) . . . . ?
C9 C10 C12 F1 122.9(2) . . . . ?
C9 C10 C12 F2 3.3(3) . . . . ?
C9 C10 C12 F3 -115.1(2) . . . . ?
C11 O1 C5 C4 0.0(2) . . . . ?
C11 O1 C5 C6 -179.97(16) . . . . ?
Cl2 C14 C15 C16 178.76(15) . . . . ?
O3 C17 C18 C13 -178.35(16) . . . . ?
O3 C17 C18 C19 1.4(2) . . . . ?
O4 N4 C19 C18 -179.93(14) . . . . ?
O4 N4 C19 C20 -0.3(2) . . . . ?
O4 C21 C22 N6 -177.4(2) . . . . ?
O4 C21 C22 C24 1.8(4) . . . . ?
N4 O4 C21 C20 0.4(2) . . . . ?
N4 O4 C21 C22 177.5(2) . . . . ?
N4 C19 C20 N5 -177.2(3) . . . . ?
N4 C19 C20 C21 0.5(2) . . . . ?
N5 N6 C22 C21 0.2(2) . . . . ?
N5 N6 C22 C24 -179.07(17) . . . . ?
N5 C20 C21 O4 178.20(15) . . . . ?
N5 C20 C21 C22 0.1(2) . . . . ?
N6 N5 C20 C19 177.7(3) . . . . ?
N6 N5 C20 C21 0.0(2) . . . . ?
N6 C22 C24 F4 29.7(3) . . . . ?
N6 C22 C24 F5 -90.1(2) . . . . ?
N6 C22 C24 F6 151.36(19) . . . . ?
C13 C14 C15 C16 0.6(3) . . . . ?
C13 C18 C19 N4 3.1(2) . . . . ?
C13 C18 C19 C20 -176.40(18) . . . . ?
C14 C13 C18 C17 -1.0(3) . . . . ?
C14 C13 C18 C19 179.23(16) . . . . ?
C14 C15 C16 C17 0.0(3) . . . . ?
C15 C16 C17 O3 178.87(17) . . . . ?
C15 C16 C17 C18 -1.0(3) . . . . ?
C16 C17 C18 C13 1.6(3) . . . . ?
C16 C17 C18 C19 -178.71(16) . . . . ?
C17 C18 C19 N4 -176.61(17) . . . . ?
C17 C18 C19 C20 3.9(3) . . . . ?
C18 C13 C14 Cl2 -178.24(14) . . . . ?
C18 C13 C14 C15 0.0(3) . . . . ?
C18 C19 C20 N5 2.3(4) . . . . ?
C18 C19 C20 C21 -179.91(18) . . . . ?
C19 C20 C21 O4 -0.6(2) . . . . ?
C19 C20 C21 C22 -178.67(15) . . . . ?
C20 N5 N6 C22 -0.1(2) . . . . ?
C20 C21 C22 N6 -0.2(2) . . . . ?
C20 C21 C22 C24 178.98(19) . . . . ?
C21 O4 N4 C19 -0.06(19) . . . . ?
C21 C22 C24 F4 -149.4(2) . . . . ?
C21 C22 C24 F5 90.9(2) . . . . ?
C21 C22 C24 F6 -27.7(3) . . . . ?
C23 O3 C17 C16 -8.2(3) . . . . ?
C23 O3 C17 C18 171.67(17) . . . . ?
